data_7200146
loop_
_publ_author_name
'Fu, Xiao-Fei'
'Yue, Yan-Feng'
'Guo, Rui'
'Li, Le-Le'
'Sun, Wei'
'Fang, Chen-Jie'
'Xu, Chun-Hu'
'Yan, Chun-Hua'

_publ_section_title
;
 An enhanced fluorescence in a tunable face-to-face \p&#x22EF;\p
 stacking assembly directed by the H-bonding
;
_journal_issue 11
_journal_name_full CrystEngComm
_journal_page_first 2268
_journal_paper_doi 10.1039/b910263a
_journal_volume 11
_journal_year 2009
_space_group_IT_number 1
_symmetry_cell_setting triclinic
_symmetry_Int_Tables_number 1
_symmetry_space_group_name_Hall 'P 1'
_symmetry_space_group_name_H-M 'P 1'
_audit_creation_date 2008-03-16
_audit_creation_method 'Materials Studio'
_cell_angle_alpha 60.4969
_cell_angle_beta 60.5442
_cell_angle_gamma 60.3932
_cell_length_a 18.5541
_cell_length_b 18.5075
_cell_length_c 18.6002
_cell_volume 4565.168
_cod_data_source_file AST_model.cif
_cod_data_source_block AST_model
_cod_original_sg_symbol_H-M P1
_cod_database_code 7200146

loop_
_symmetry_equiv_pos_as_xyz
x,y,z

loop_
_atom_site_label
_atom_site_type_symbol
_atom_site_fract_x
_atom_site_fract_y
_atom_site_fract_z
_atom_site_U_iso_or_equiv
_atom_site_adp_type
_atom_site_occupancy
Zn1 Zn 0.12126 0.08756 0.13663 0.00000 Uiso 1.00
C2 C 0.21153 0.75392 0.02263 0.00000 Uiso 1.00
N3 N 0.18619 0.69484 0.02636 0.00000 Uiso 1.00
C4 C 0.23817 0.67688 0.94891 0.00000 Uiso 1.00
Zn5 Zn 0.24790 0.24654 0.25277 0.00000 Uiso 1.00
Zn6 Zn 0.12896 0.10848 0.65484 0.00000 Uiso 1.00
C7 C 0.77846 0.23690 0.98946 0.00000 Uiso 1.00
N8 N 0.70781 0.22374 0.06032 0.00000 Uiso 1.00
C9 C 0.68282 0.28321 0.09928 0.00000 Uiso 1.00
Zn10 Zn 0.08560 0.64909 0.11543 0.00000 Uiso 1.00
C11 C 0.00851 0.96504 0.24679 0.00000 Uiso 1.00
N12 N 0.02463 0.03629 0.22992 0.00000 Uiso 1.00
C13 C 0.95628 0.07590 0.29050 0.00000 Uiso 1.00
Zn14 Zn 0.65438 0.12891 0.10883 0.00000 Uiso 1.00
C15 C 0.00467 0.00366 0.76723 0.00000 Uiso 1.00
N16 N 0.04996 0.04517 0.68601 0.00000 Uiso 1.00
C17 C 0.03697 0.02762 0.63006 0.00000 Uiso 1.00
C18 C 0.99713 0.22602 0.77502 0.00000 Uiso 1.00
N19 N 0.07802 0.19039 0.72422 0.00000 Uiso 1.00
C20 C 0.13323 0.21598 0.72949 0.00000 Uiso 1.00
C21 C 0.98537 0.76821 0.22446 0.00000 Uiso 1.00
N22 N 0.02972 0.68492 0.22256 0.00000 Uiso 1.00
C23 C 0.02290 0.63249 0.30837 0.00000 Uiso 1.00
C24 C 0.21959 0.97409 0.01825 0.00000 Uiso 1.00
N25 N 0.22095 0.00866 0.06653 0.00000 Uiso 1.00
C26 C 0.30814 0.98079 0.05748 0.00000 Uiso 1.00
C27 C 0.76050 1.00242 0.00178 0.00000 Uiso 1.00
N28 N 0.70341 0.08117 0.01130 0.00000 Uiso 1.00
C29 C 0.68930 0.13326 0.93199 0.00000 Uiso 1.00
C30 C 0.76749 0.99634 0.22277 0.00000 Uiso 1.00
N31 N 0.68599 0.03928 0.21679 0.00000 Uiso 1.00
C32 C 0.63000 0.01694 0.30135 0.00000 Uiso 1.00
C33 C 0.23545 0.98516 0.77563 0.00000 Uiso 1.00
N34 N 0.23764 0.02541 0.69171 0.00000 Uiso 1.00
C35 C 0.32547 0.00486 0.64247 0.00000 Uiso 1.00
C36 C 0.00203 0.21867 0.03105 0.00000 Uiso 1.00
N37 N 0.06147 0.20644 0.06126 0.00000 Uiso 1.00
C38 C 0.07396 0.28666 0.02384 0.00000 Uiso 1.00
C39 C 0.99141 0.77188 0.97874 0.00000 Uiso 1.00
N40 N -0.00546 0.70540 0.05494 0.00000 Uiso 1.00
C41 C 0.91774 0.68773 0.08954 0.00000 Uiso 1.00
Zn42 Zn 0.87344 0.90434 0.86775 0.00000 Uiso 1.00
N43 N 0.79999 0.30137 0.98055 0.00000 Uiso 1.00
C44 C 0.73929 0.33081 0.05043 0.00000 Uiso 1.00
Zn45 Zn 0.74186 0.73977 0.75785 0.00000 Uiso 1.00
Zn46 Zn 0.87076 0.87574 0.35120 0.00000 Uiso 1.00
N47 N 0.27628 0.77477 0.94762 0.00000 Uiso 1.00
C48 C 0.29322 0.72597 0.90059 0.00000 Uiso 1.00
Zn49 Zn 0.90687 0.33719 0.89955 0.00000 Uiso 1.00
N50 N 0.96388 0.96082 0.76637 0.00000 Uiso 1.00
C51 C 0.98432 0.97595 0.67925 0.00000 Uiso 1.00
Zn52 Zn 0.33965 0.86158 0.89817 0.00000 Uiso 1.00
N53 N 0.93400 0.95687 0.31431 0.00000 Uiso 1.00
C54 C 0.90063 0.02739 0.34205 0.00000 Uiso 1.00
N55 N 0.95101 0.77197 0.30595 0.00000 Uiso 1.00
C56 C 0.97481 0.68574 0.35942 0.00000 Uiso 1.00
N57 N 0.99751 0.27229 0.81263 0.00000 Uiso 1.00
C58 C 0.08400 0.26616 0.78346 0.00000 Uiso 1.00
N59 N 0.78364 1.00116 0.92127 0.00000 Uiso 1.00
C60 C 0.73863 0.08423 0.87686 0.00000 Uiso 1.00
N61 N 0.30046 0.92554 0.97944 0.00000 Uiso 1.00
C62 C 0.35678 0.92967 1.00434 0.00000 Uiso 1.00
N63 N 0.31617 0.94012 0.78323 0.00000 Uiso 1.00
C64 C 0.37367 0.95235 0.69861 0.00000 Uiso 1.00
N65 N 0.76695 0.94776 0.30571 0.00000 Uiso 1.00
C66 C 0.67960 0.96083 0.35583 0.00000 Uiso 1.00
N67 N 0.91733 0.79774 0.96254 0.00000 Uiso 1.00
C68 C 0.87028 0.74434 0.03311 0.00000 Uiso 1.00
N69 N 0.97578 0.30126 0.97708 0.00000 Uiso 1.00
C70 C 0.02138 0.34474 0.97235 0.00000 Uiso 1.00
C71 C 0.82028 0.53936 0.84844 0.00000 Uiso 1.00
N72 N 0.88410 0.46683 0.82904 0.00000 Uiso 1.00
N73 N 0.82605 0.61407 0.77992 0.00000 Uiso 1.00
C74 C 0.93377 0.49718 0.74291 0.00000 Uiso 1.00
C75 C 0.89824 0.58724 0.71285 0.00000 Uiso 1.00
C76 C 0.81508 0.80846 0.81939 0.00000 Uiso 1.00
N77 N 0.76950 0.82354 0.77214 0.00000 Uiso 1.00
N78 N 0.81739 0.88342 0.81253 0.00000 Uiso 1.00
C79 C 0.74108 0.91365 0.73263 0.00000 Uiso 1.00
C80 C 0.77043 0.95023 0.75740 0.00000 Uiso 1.00
C81 C 0.45185 0.17149 0.18948 0.00000 Uiso 1.00
N82 N 0.52347 0.19641 0.13553 0.00000 Uiso 1.00
N83 N 0.37621 0.23959 0.18631 0.00000 Uiso 1.00
C84 C 0.49127 0.28606 0.09537 0.00000 Uiso 1.00
C85 C 0.40121 0.31244 0.12649 0.00000 Uiso 1.00
C86 C 0.17163 0.17376 0.20223 0.00000 Uiso 1.00
N87 N 0.22157 0.15703 0.24583 0.00000 Uiso 1.00
N88 N 0.17530 0.09999 0.20065 0.00000 Uiso 1.00
C89 C 0.25925 0.06664 0.27418 0.00000 Uiso 1.00
C90 C 0.23066 0.03168 0.24678 0.00000 Uiso 1.00
C91 C 0.54212 0.81150 0.82980 0.00000 Uiso 1.00
N92 N 0.61640 0.74114 0.82491 0.00000 Uiso 1.00
N93 N 0.46913 0.78836 0.87489 0.00000 Uiso 1.00
C94 C 0.58893 0.66883 0.86933 0.00000 Uiso 1.00
C95 C 0.49880 0.69772 0.90020 0.00000 Uiso 1.00
C96 C 0.15189 0.44583 0.20316 0.00000 Uiso 1.00
N97 N 0.18423 0.37056 0.18620 0.00000 Uiso 1.00
N98 N 0.12534 0.51796 0.13857 0.00000 Uiso 1.00
C99 C 0.17855 0.39650 0.10519 0.00000 Uiso 1.00
C100 C 0.14206 0.48662 0.07626 0.00000 Uiso 1.00
C101 C 0.18353 0.17073 0.45205 0.00000 Uiso 1.00
N102 N 0.17144 0.17883 0.52581 0.00000 Uiso 1.00
N103 N 0.21854 0.22931 0.37898 0.00000 Uiso 1.00
C104 C 0.20074 0.24697 0.49773 0.00000 Uiso 1.00
C105 C 0.22974 0.27772 0.40789 0.00000 Uiso 1.00
H106 H 0.18372 0.78055 0.07437 0.00000 Uiso 1.00
H107 H 0.23270 0.63041 0.93461 0.00000 Uiso 1.00
H108 H 0.81330 0.20015 0.94484 0.00000 Uiso 1.00
H109 H 0.62756 0.28688 0.15826 0.00000 Uiso 1.00
H110 H 0.05098 0.91887 0.21141 0.00000 Uiso 1.00
H111 H 0.95259 0.13484 0.29238 0.00000 Uiso 1.00
H112 H 0.00085 0.00531 0.82612 0.00000 Uiso 1.00
H113 H 0.06519 0.05329 0.56021 0.00000 Uiso 1.00
H114 H 0.93883 0.21864 0.78406 0.00000 Uiso 1.00
H115 H 0.20292 0.19503 0.69638 0.00000 Uiso 1.00
H116 H 0.97694 0.82494 0.16724 0.00000 Uiso 1.00
H117 H 0.05158 0.56194 0.32693 0.00000 Uiso 1.00
H118 H 0.16072 0.98522 0.01050 0.00000 Uiso 1.00
H119 H 0.32860 0.99959 0.08901 0.00000 Uiso 1.00
H120 H 0.78442 0.94649 0.05286 0.00000 Uiso 1.00
H121 H 0.64508 0.20012 0.92143 0.00000 Uiso 1.00
H122 H 0.82620 0.00183 0.16743 0.00000 Uiso 1.00
H123 H 0.55990 0.04336 0.31629 0.00000 Uiso 1.00
H124 H 0.17564 0.98903 0.83060 0.00000 Uiso 1.00
H125 H 0.34657 0.02929 0.57212 0.00000 Uiso 1.00
H126 H 0.97759 0.16803 0.04880 0.00000 Uiso 1.00
H127 H 0.11859 0.29673 0.03633 0.00000 Uiso 1.00
H128 H 0.04300 0.80025 0.93515 0.00000 Uiso 1.00
H129 H 0.90279 0.63679 0.15101 0.00000 Uiso 1.00
H130 H 0.74153 0.38184 0.06082 0.00000 Uiso 1.00
H131 H 0.34236 0.73019 0.83688 0.00000 Uiso 1.00
H132 H 0.95954 0.94946 0.65931 0.00000 Uiso 1.00
H133 H 0.84026 0.03793 0.39531 0.00000 Uiso 1.00
H134 H 0.95485 0.66918 0.42908 0.00000 Uiso 1.00
H135 H 0.10385 0.29632 0.80448 0.00000 Uiso 1.00
H136 H 0.74492 0.10233 0.81006 0.00000 Uiso 1.00
H137 H 0.42638 0.89595 0.98273 0.00000 Uiso 1.00
H138 H 0.44362 0.92266 0.68504 0.00000 Uiso 1.00
H139 H 0.65985 0.92947 0.42568 0.00000 Uiso 1.00
H140 H 0.80731 0.75072 0.03791 0.00000 Uiso 1.00
H141 H 0.01256 0.41304 0.93358 0.00000 Uiso 1.00
H142 H 0.77025 0.53787 0.91148 0.00000 Uiso 1.00
H143 H 0.98950 0.45243 0.71004 0.00000 Uiso 1.00
H144 H 0.91768 0.63389 0.64917 0.00000 Uiso 1.00
H145 H 0.84669 0.74379 0.85768 0.00000 Uiso 1.00
H146 H 0.70293 0.94451 0.69016 0.00000 Uiso 1.00
H147 H 0.76120 0.01816 0.74020 0.00000 Uiso 1.00
H148 H 0.45479 0.10451 0.22985 0.00000 Uiso 1.00
H149 H 0.53465 0.32375 0.04887 0.00000 Uiso 1.00
H150 H 0.35334 0.37668 0.11037 0.00000 Uiso 1.00
H151 H 0.13221 0.23907 0.17295 0.00000 Uiso 1.00
H152 H 0.30305 0.03418 0.31124 0.00000 Uiso 1.00
H153 H 0.24505 0.96414 0.25685 0.00000 Uiso 1.00
H154 H 0.54138 0.87852 0.80100 0.00000 Uiso 1.00
H155 H 0.63508 0.60302 0.87514 0.00000 Uiso 1.00
H156 H 0.45368 0.66141 0.93758 0.00000 Uiso 1.00
H157 H 0.14761 0.44759 0.26226 0.00000 Uiso 1.00
H158 H 0.20184 0.34957 0.07390 0.00000 Uiso 1.00
H159 H 0.12584 0.53033 0.01729 0.00000 Uiso 1.00
H160 H 0.16730 0.12291 0.45093 0.00000 Uiso 1.00
H161 H 0.19790 0.26868 0.54346 0.00000 Uiso 1.00
H162 H 0.25828 0.32894 0.36294 0.00000 Uiso 1.00
N163 N 0.81453 0.82005 0.48136 0.00000 Uiso 1.00
C164 C 0.81009 0.82309 0.55457 0.00000 Uiso 1.00
N165 N 0.75959 0.77831 0.62798 0.00000 Uiso 1.00
C166 C 0.73041 0.74431 0.59983 0.00000 Uiso 1.00
C167 C 0.76395 0.76979 0.51015 0.00000 Uiso 1.00
H168 H 0.68869 0.70468 0.64540 0.00000 Uiso 1.00
H169 H 0.75610 0.75600 0.46503 0.00000 Uiso 1.00
H170 H 0.84321 0.85733 0.55451 0.00000 Uiso 1.00
